data_4073491
loop_
_publ_author_name
'Blum, Klaus'
'Chernyshova, Eleonora S.'
'Goddard, Richard'
'Jonas, Klaus'
'P\"orschke, Klaus-Richard'

_publ_section_title
;
 4,9-Diazadodeca-1,trans-6,11-trienes as Ligands for Nickel(0),
 Palladium(0), and Platinum(0)
;
_journal_issue 21
_journal_name_full Organometallics
_journal_page_first 5174
_journal_paper_doi 10.1021/om700390k
_journal_volume 26
_journal_year 2007
_chemical_compound_source diethylether
_chemical_formula_moiety 'C16 H26 N2 Ni'
_chemical_formula_sum 'C16 H26 N2 Ni'
_chemical_formula_weight 305.10
_chemical_melting_point 339
_chemical_name_systematic
; 
 \h^6^-1,4-di(diallylamino)-trans-but-2-ene nickel(0)
;
_space_group_IT_number 14
_symmetry_cell_setting monoclinic
_symmetry_Int_Tables_number 14
_symmetry_space_group_name_Hall '-P 2yn'
_symmetry_space_group_name_H-M 'P 1 21/n 1'
_atom_sites_solution_hydrogens geom
_atom_sites_solution_primary direct
_atom_sites_solution_secondary difmap
_audit_block_code BTL-UB-010-01
_audit_creation_date 2007-02-06
_cell_angle_alpha 90.0
_cell_angle_beta 104.6360(1)
_cell_angle_gamma 90.0
_cell_formula_units_Z 4
_cell_length_a 13.2497(3)
_cell_length_b 4.75470(1)
_cell_length_c 25.7761(5)
_cell_measurement_reflns_used 46022
_cell_measurement_temperature 100
_cell_measurement_theta_max 33.14
_cell_measurement_theta_min 2.91
_cell_volume 1571.16(5)
_computing_cell_refinement 'Denzo / Scalepack (Otwinowski 1997)'
_computing_data_collection 'Collect software (Nonius, 1998)'
_computing_data_reduction 'Denzo / Scalepack (Otwinowski 1997)'
_computing_molecular_graphics 'DIAMOND (Crystal Impact GbR, 2006)'
_computing_structure_refinement 'SHELXL-97 (Sheldrick, 1997)'
_computing_structure_solution 'SHELXS-97 (Sheldrick, 1990)'
_diffrn_ambient_temperature 100
_diffrn_measured_fraction_theta_full 0.998
_diffrn_measured_fraction_theta_max 0.998
_diffrn_measurement_device_type 'Nonius KappaCCD'
_diffrn_measurement_method 'CCD \w- and \p-scans'
_diffrn_radiation_monochromator graphite
_diffrn_radiation_source '0.3 mm focus rotating anode'
_diffrn_radiation_type MoK\a
_diffrn_radiation_wavelength 0.71073
_diffrn_reflns_av_R_equivalents 0.0462
_diffrn_reflns_av_sigmaI/netI 0.0264
_diffrn_reflns_limit_h_max 20
_diffrn_reflns_limit_h_min -20
_diffrn_reflns_limit_k_max 7
_diffrn_reflns_limit_k_min -7
_diffrn_reflns_limit_l_max 39
_diffrn_reflns_limit_l_min -39
_diffrn_reflns_number 38040
_diffrn_reflns_theta_full 33.17
_diffrn_reflns_theta_max 33.17
_diffrn_reflns_theta_min 3.18
_diffrn_standards_decay_% 0.0
_diffrn_standards_number 0
_exptl_absorpt_coefficient_mu 1.224
_exptl_absorpt_correction_T_max 0.97619
_exptl_absorpt_correction_T_min 0.82874
_exptl_absorpt_correction_type gaussian
_exptl_absorpt_process_details 'XPREP, Bruker AXS (2007)'
_exptl_crystal_colour colourless
_exptl_crystal_density_diffrn 1.290
_exptl_crystal_density_meas ?
_exptl_crystal_density_method none
_exptl_crystal_description prism
_exptl_crystal_F_000 656
_exptl_crystal_size_max 0.18
_exptl_crystal_size_mid 0.08
_exptl_crystal_size_min 0.02
_refine_diff_density_max 0.398
_refine_diff_density_min -0.502
_refine_diff_density_rms 0.060
_refine_ls_extinction_method none
_refine_ls_goodness_of_fit_ref 1.037
_refine_ls_hydrogen_treatment constr
_refine_ls_matrix_type full
_refine_ls_number_parameters 172
_refine_ls_number_reflns 6000
_refine_ls_number_restraints 0
_refine_ls_restrained_S_all 1.037
_refine_ls_R_factor_all 0.0388
_refine_ls_R_factor_gt 0.0290
_refine_ls_shift/su_max 0.001
_refine_ls_shift/su_mean 0.000
_refine_ls_structure_factor_coef Fsqd
_refine_ls_weighting_details 'calc w=1/[\s^2^(Fo^2^)+(0.0329P)^2^+0.6093P] where P=(Fo^2^+2Fc^2^)/3'
_refine_ls_weighting_scheme calc
_refine_ls_wR_factor_gt 0.0708
_refine_ls_wR_factor_ref 0.0755
_reflns_number_gt 5027
_reflns_number_total 6000
_reflns_threshold_expression I>2\s(I)
_cod_data_source_file om700390k-file001.cif
_cod_data_source_block 2b
_cod_depositor_comments
;
The following automatic conversions were performed:

'_exptl_crystal_density_meas' value 'none' was changed to '?' - the
value is perceived as not measured.

Automatic conversion script
Id: cif_fix_values 3008 2015-01-20 13:52:24Z robertas 
;
_cod_original_cell_volume 1571.16(6)
_cod_database_code 4073491

loop_
_symmetry_equiv_pos_as_xyz
'x, y, z'
'-x+1/2, y+1/2, -z+1/2'
'-x, -y, -z'
'x-1/2, -y-1/2, z-1/2'

loop_
_atom_site_label
_atom_site_type_symbol
_atom_site_fract_x
_atom_site_fract_y
_atom_site_fract_z
_atom_site_U_iso_or_equiv
_atom_site_adp_type
_atom_site_occupancy
_atom_site_symmetry_multiplicity
_atom_site_calc_flag
_atom_site_refinement_flags
C1 C 0.87058(9) 0.6393(3) 0.13471(5) 0.0237(2) Uani 1 1 d .
H1A H 0.9223 0.7856 0.1363 0.028 Uiso 1 1 calc R
H1B H 0.8921 0.4956 0.1620 0.028 Uiso 1 1 calc R
C2 C 0.81801(9) 0.5468(2) 0.08376(4) 0.0196(2) Uani 1 1 d .
H2 H 0.8053 0.3437 0.0807 0.023 Uiso 1 1 calc R
C3 C 0.83446(9) 0.6862(3) 0.03401(4) 0.0192(2) Uani 1 1 d .
H3A H 0.8504 0.8834 0.0415 0.023 Uiso 1 1 calc R
H3B H 0.8940 0.6005 0.0248 0.023 Uiso 1 1 calc R
C4 C 0.65266(8) 0.7965(2) 0.00046(4) 0.01627(18) Uani 1 1 d .
H4A H 0.5941 0.7843 -0.0309 0.020 Uiso 1 1 calc R
H4B H 0.6677 0.9942 0.0079 0.020 Uiso 1 1 calc R
C5 C 0.62187(8) 0.6666(2) 0.04739(4) 0.01578(18) Uani 1 1 d .
H5 H 0.6016 0.4682 0.0429 0.019 Uiso 1 1 calc R
C6 C 0.56954(8) 0.8242(2) 0.07812(4) 0.01549(18) Uani 1 1 d .
H6 H 0.5538 1.0171 0.0652 0.019 Uiso 1 1 calc R
C7 C 0.48964(8) 0.6997(2) 0.10383(4) 0.01648(18) Uani 1 1 d .
H7A H 0.4228 0.6912 0.0776 0.020 Uiso 1 1 calc R
H7B H 0.5100 0.5091 0.1153 0.020 Uiso 1 1 calc R
C8 C 0.57780(9) 0.8693(3) 0.19128(4) 0.0200(2) Uani 1 1 d .
H8A H 0.5973 0.6779 0.2025 0.024 Uiso 1 1 calc R
H8B H 0.5682 0.9715 0.2223 0.024 Uiso 1 1 calc R
C9 C 0.66555(9) 1.0033(2) 0.17251(4) 0.01833(19) Uani 1 1 d .
H9 H 0.6552 1.2027 0.1630 0.022 Uiso 1 1 calc R
C10 C 0.76874(9) 0.9255(3) 0.19396(4) 0.0216(2) Uani 1 1 d .
H10A H 0.7815 0.7915 0.2233 0.026 Uiso 1 1 calc R
H10B H 0.8202 1.0748 0.1990 0.026 Uiso 1 1 calc R
C11 C 0.76310(9) 0.8041(2) -0.05907(4) 0.0193(2) Uani 1 1 d .
H11A H 0.7816 0.9986 -0.0501 0.023 Uiso 1 1 calc R
H11B H 0.6993 0.8033 -0.0876 0.023 Uiso 1 1 calc R
C12 C 0.84815(10) 0.6692(3) -0.07925(5) 0.0226(2) Uani 1 1 d .
H12 H 0.8443 0.4761 -0.0851 0.027 Uiso 1 1 calc R
C13 C 0.92793(11) 0.8046(3) -0.08924(6) 0.0319(3) Uani 1 1 d .
H13A H 0.9343 0.9978 -0.0838 0.038 Uiso 1 1 calc R
H13B H 0.9779 0.7069 -0.1017 0.038 Uiso 1 1 calc R
C14 C 0.39680(9) 0.7387(2) 0.17201(5) 0.0211(2) Uani 1 1 d .
H14A H 0.4217 0.5603 0.1887 0.025 Uiso 1 1 calc R
H14B H 0.3361 0.7010 0.1428 0.025 Uiso 1 1 calc R
C15 C 0.36486(10) 0.9217(3) 0.21250(5) 0.0281(3) Uani 1 1 d .
H15 H 0.3398 1.1006 0.2017 0.034 Uiso 1 1 calc R
C16 C 0.36982(14) 0.8469(5) 0.26233(6) 0.0438(4) Uani 1 1 d .
H16A H 0.3945 0.6696 0.2745 0.053 Uiso 1 1 calc R
H16B H 0.3486 0.9715 0.2853 0.053 Uiso 1 1 calc R
N1 N 0.74349(7) 0.6633(2) -0.01178(4) 0.01660(16) Uani 1 1 d .
N2 N 0.47863(7) 0.8645(2) 0.15012(4) 0.01704(16) Uani 1 1 d .
Ni1 Ni 0.720714(10) 0.76505(3) 0.119347(5) 0.01509(4) Uani 1 1 d .

loop_
_atom_site_aniso_label
_atom_site_aniso_U_11
_atom_site_aniso_U_22
_atom_site_aniso_U_33
_atom_site_aniso_U_23
_atom_site_aniso_U_13
_atom_site_aniso_U_12
C1 0.0162(5) 0.0329(6) 0.0202(5) 0.0039(4) 0.0013(4) 0.0070(4)
C2 0.0167(5) 0.0208(5) 0.0204(5) 0.0024(4) 0.0033(4) 0.0063(4)
C3 0.0140(4) 0.0234(5) 0.0192(5) 0.0010(4) 0.0023(4) 0.0031(4)
C4 0.0146(4) 0.0174(4) 0.0158(4) -0.0001(3) 0.0019(3) 0.0020(3)
C5 0.0139(4) 0.0150(4) 0.0170(4) -0.0007(3) 0.0011(3) -0.0002(3)
C6 0.0137(4) 0.0158(4) 0.0156(4) 0.0010(3) 0.0012(3) 0.0011(3)
C7 0.0153(4) 0.0164(4) 0.0170(4) -0.0004(3) 0.0026(3) -0.0005(3)
C8 0.0191(5) 0.0234(5) 0.0167(5) -0.0009(4) 0.0034(4) -0.0008(4)
C9 0.0178(5) 0.0186(5) 0.0177(4) -0.0030(4) 0.0030(4) -0.0010(4)
C10 0.0177(5) 0.0282(6) 0.0169(5) -0.0032(4) 0.0005(4) -0.0009(4)
C11 0.0183(5) 0.0208(5) 0.0186(5) 0.0010(4) 0.0046(4) 0.0023(4)
C12 0.0237(5) 0.0239(5) 0.0208(5) -0.0005(4) 0.0067(4) 0.0037(4)
C13 0.0240(6) 0.0356(7) 0.0389(7) 0.0053(6) 0.0133(5) 0.0058(5)
C14 0.0198(5) 0.0211(5) 0.0234(5) 0.0016(4) 0.0073(4) -0.0026(4)
C15 0.0258(6) 0.0304(6) 0.0325(6) -0.0032(5) 0.0152(5) -0.0055(5)
C16 0.0404(9) 0.0645(11) 0.0310(7) -0.0029(7) 0.0174(6) -0.0049(8)
N1 0.0144(4) 0.0183(4) 0.0163(4) 0.0001(3) 0.0026(3) 0.0023(3)
N2 0.0158(4) 0.0180(4) 0.0172(4) -0.0004(3) 0.0040(3) -0.0011(3)
Ni1 0.01294(7) 0.01639(7) 0.01450(7) 0.00044(5) 0.00082(5) 0.00140(5)

loop_
_atom_type_symbol
_atom_type_description
_atom_type_scat_dispersion_real
_atom_type_scat_dispersion_imag
_atom_type_scat_source
C C 0.0033 0.0016 'International Tables Vol C Tables 4.2.6.8 and 6.1.1.4'
H H 0.0000 0.0000 'International Tables Vol C Tables 4.2.6.8 and 6.1.1.4'
N N 0.0061 0.0033 'International Tables Vol C Tables 4.2.6.8 and 6.1.1.4'
Ni Ni 0.3393 1.1124 'International Tables Vol C Tables 4.2.6.8 and 6.1.1.4'

loop_
_geom_angle_atom_site_label_1
_geom_angle_atom_site_label_2
_geom_angle_atom_site_label_3
_geom_angle
_geom_angle_publ_flag
C2 C1 Ni1 71.05(6) y
C1 C2 C3 121.19(11) y
C1 C2 Ni1 68.81(7) y
C3 C2 Ni1 113.69(8) y
N1 C3 C2 112.77(9) y
N1 C4 C5 113.63(9) y
C6 C5 C4 120.74(10) y
C6 C5 Ni1 69.94(6) y
C4 C5 Ni1 113.31(7) y
C5 C6 C7 123.01(10) y
C5 C6 Ni1 69.99(6) y
C7 C6 Ni1 115.14(7) y
N2 C7 C6 111.98(9) y
N2 C8 C9 113.39(9) y
C10 C9 C8 121.36(10) y
C10 C9 Ni1 68.75(6) y
C8 C9 Ni1 114.51(8) y
C9 C10 Ni1 71.31(6) y
N1 C11 C12 113.49(9) y
C13 C12 C11 124.69(12) y
N2 C14 C15 113.35(10) y
C16 C15 C14 124.63(15) y
C3 N1 C4 110.41(8) y
C3 N1 C11 110.67(9) y
C4 N1 C11 108.00(8) y
C7 N2 C8 110.02(9) y
C7 N2 C14 109.27(9) y
C8 N2 C14 109.99(9) y
C1 Ni1 C10 82.36(5) y
C1 Ni1 C6 159.12(5) y
C10 Ni1 C6 118.51(5) y
C1 Ni1 C5 119.07(5) y
C10 Ni1 C5 158.57(5) y
C6 Ni1 C5 40.07(4) y
C1 Ni1 C2 40.14(5) y
C10 Ni1 C2 122.49(5) y
C6 Ni1 C2 119.00(4) y
C5 Ni1 C2 78.93(4) y
C1 Ni1 C9 122.20(5) y
C10 Ni1 C9 39.94(4) y
C6 Ni1 C9 78.62(4) y
C5 Ni1 C9 118.68(4) y
C2 Ni1 C9 162.27(5) y

loop_
_geom_bond_atom_site_label_1
_geom_bond_atom_site_label_2
_geom_bond_distance
_geom_bond_publ_flag
C1 C2 1.3933(16) y
C1 Ni1 2.0150(11) y
C2 C3 1.5073(16) y
C2 Ni1 2.0440(11) y
C3 N1 1.4625(14) y
C4 N1 1.4631(14) y
C4 C5 1.5035(15) y
C5 C6 1.3952(15) y
C5 Ni1 2.0364(10) y
C6 C7 1.5047(15) y
C6 Ni1 2.0358(10) y
C7 N2 1.4653(14) y
C8 N2 1.4655(14) y
C8 C9 1.5088(16) y
C9 C10 1.3893(16) y
C9 Ni1 2.0497(11) y
C10 Ni1 2.0166(11) y
C11 N1 1.4702(14) y
C11 C12 1.4994(16) y
C12 C13 1.3175(19) y
C14 N2 1.4699(14) y
C14 C15 1.4995(17) y
C15 C16 1.318(2) y
